data_7126486
loop_
_publ_author_name
'Chen, Jing'
'Chao, Meng-Yao'
'Yan Liu, ?'
'Xu, Bo-Wei'
'Zhang, Wen-Hua'
'Young, David J.'

_publ_section_title
;
 An N,N'-diethylformamide solvent-induced conversion cascade within a
 metal-organic framework single crystal.
;
_journal_issue 44
_journal_name_full 'Chemical communications (Cambridge, England)'
_journal_page_first 5877
_journal_page_last 5880
_journal_paper_doi 10.1039/d0cc02420a
_journal_volume 56
_journal_year 2020
_chemical_formula_moiety 'C69 H49 Cd3 N3 O14'
_chemical_formula_sum 'C69 H49 Cd3 N3 O14'
_chemical_formula_weight 1481.31
_space_group_crystal_system triclinic
_space_group_IT_number 2
_space_group_name_Hall '-P 1'
_space_group_name_H-M_alt 'P -1'
_atom_sites_solution_hydrogens mixed
_audit_creation_method SHELXL-2016/6
_audit_update_record
;
2020-01-17 deposited with the CCDC.	2020-04-28 downloaded from the CCDC.
;
_cell_angle_alpha 66.663(4)
_cell_angle_beta 77.370(4)
_cell_angle_gamma 62.283(3)
_cell_formula_units_Z 2
_cell_length_a 16.754(2)
_cell_length_b 16.894(2)
_cell_length_c 18.001(3)
_cell_measurement_reflns_used 9982
_cell_measurement_temperature 192(2)
_cell_measurement_theta_max 27.75
_cell_measurement_theta_min 2.28
_cell_volume 4137.7(10)
_computing_cell_refinement 'Bruker ApexII'
_computing_data_collection 'Bruker ApexII'
_computing_data_reduction 'Bruker ApexII'
_computing_molecular_graphics 'SHELXL-2016/6 (Sheldrick, 2016)'
_computing_publication_material 'publCIF (Westrip, 2010)'
_computing_structure_refinement 'SHELXL-2016/6 (Sheldrick, 2016)'
_computing_structure_solution 'SHELXL-2016/6 (Sheldrick, 2016)'
_diffrn_ambient_temperature 192(2)
_diffrn_measured_fraction_theta_full 0.999
_diffrn_measured_fraction_theta_max 0.998
_diffrn_measurement_device_type 'Bruker Apex II'
_diffrn_measurement_method 'phi and omega scans'
_diffrn_radiation_type MoK\a
_diffrn_radiation_wavelength 0.71073
_diffrn_reflns_av_R_equivalents 0.1168
_diffrn_reflns_av_unetI/netI 0.0931
_diffrn_reflns_Laue_measured_fraction_full 0.999
_diffrn_reflns_Laue_measured_fraction_max 0.998
_diffrn_reflns_limit_h_max 22
_diffrn_reflns_limit_h_min -22
_diffrn_reflns_limit_k_max 22
_diffrn_reflns_limit_k_min -22
_diffrn_reflns_limit_l_max 24
_diffrn_reflns_limit_l_min -24
_diffrn_reflns_number 141382
_diffrn_reflns_point_group_measured_fraction_full 0.999
_diffrn_reflns_point_group_measured_fraction_max 0.998
_diffrn_reflns_theta_full 25.242
_diffrn_reflns_theta_max 28.282
_diffrn_reflns_theta_min 2.199
_diffrn_standards_decay_% 0
_diffrn_standards_interval_count 0
_diffrn_standards_interval_time 0
_diffrn_standards_number 0
_exptl_absorpt_coefficient_mu 0.816
_exptl_absorpt_correction_T_max 0.922
_exptl_absorpt_correction_T_min 0.907
_exptl_absorpt_correction_type multi-scan
_exptl_absorpt_process_details
;
 Sheldrick, G.M. SADABS (Program for Scaling and Correction of Area Detector
 Data), version 2008/1; University of G\"ottingen: G\"ottingen, Germany, 2008.
;
_exptl_crystal_colour colourless
_exptl_crystal_density_diffrn 1.189
_exptl_crystal_description block
_exptl_crystal_F_000 1480
_exptl_crystal_size_max 0.300
_exptl_crystal_size_mid 0.100
_exptl_crystal_size_min 0.100
_refine_diff_density_max 3.262
_refine_diff_density_min -1.627
_refine_diff_density_rms 0.131
_refine_ls_extinction_method none
_refine_ls_goodness_of_fit_ref 1.025
_refine_ls_hydrogen_treatment constr
_refine_ls_matrix_type full
_refine_ls_number_parameters 802
_refine_ls_number_reflns 20523
_refine_ls_number_restraints 0
_refine_ls_restrained_S_all 1.025
_refine_ls_R_factor_all 0.1287
_refine_ls_R_factor_gt 0.0727
_refine_ls_shift/su_max 0.002
_refine_ls_shift/su_mean 0.000
_refine_ls_structure_factor_coef Fsqd
_refine_ls_weighting_details 'w=1/[\s^2^(Fo^2^)+(0.0665P)^2^+25.1630P] where P=(Fo^2^+2Fc^2^)/3'
_refine_ls_weighting_scheme calc
_refine_ls_wR_factor_gt 0.1710
_refine_ls_wR_factor_ref 0.1977
_reflns_Friedel_coverage 0.000
_reflns_number_gt 12287
_reflns_number_total 20523
_reflns_threshold_expression 'I > 2\s(I)'
_cod_data_source_file d0cc02420a2.cif
_cod_data_source_block CD3-BPEE-DMF-14mon
_cod_depositor_comments 'Adding full bibliography for 7126483--7126489.cif.'
_cod_original_cell_volume 4138.0(10)
_cod_database_code 7126486
_publcif_datablock.id {bd087a71-6753-4a32-91ac-449bc87ca752}

_shelx_shelxl_version_number 2016/6
_shelx_space_group_comment
;
The symmetry employed for this shelxl refinement is uniquely defined
by the following loop, which should always be used as a source of
symmetry information in preference to the above space-group names.
They are only intended as comments.
;
_shelx_estimated_absorpt_t_min 0.792
_shelx_estimated_absorpt_t_max 0.923
_publcif_funding_html
;
;

loop_
_space_group_symop_operation_xyz
'x, y, z'
'-x, -y, -z'

loop_
_atom_site_label
_atom_site_type_symbol
_atom_site_fract_x
_atom_site_fract_y
_atom_site_fract_z
_atom_site_U_iso_or_equiv
_atom_site_adp_type
_atom_site_occupancy
_atom_site_site_symmetry_order
_atom_site_calc_flag
_atom_site_refinement_flags_posn
_atom_site_refinement_flags_adp
_atom_site_refinement_flags_occupancy
_atom_site_disorder_assembly
_atom_site_disorder_group
Cd1 Cd 1.48838(3) -1.22280(3) 0.90533(3) 0.03208(13) Uani 1 1 d . . . . .
Cd2 Cd 1.32887(3) -1.02563(3) 0.74953(3) 0.03653(14) Uani 1 1 d . . . . .
Cd3 Cd 1.20028(3) -0.83416(3) 0.56472(3) 0.03927(14) Uani 1 1 d . . . . .
O1 O 1.3574(3) -1.0767(3) 0.8841(3) 0.0382(10) Uani 1 1 d . . . . .
O2 O 1.4603(3) -1.0980(3) 0.9549(3) 0.0514(13) Uani 1 1 d . . . . .
O3 O 1.4522(3) -0.2821(3) 0.8313(3) 0.0329(10) Uani 1 1 d . . . . .
O4 O 1.3238(3) -0.1594(3) 0.7766(3) 0.0433(11) Uani 1 1 d . . . . .
O5 O 0.6278(3) -0.3723(3) 0.9475(3) 0.0521(13) Uani 1 1 d . . . . .
O6 O 0.6310(3) -0.2355(3) 0.8704(3) 0.0488(13) Uani 1 1 d . . . . .
O7 O 1.4896(3) -1.0938(3) 0.7420(3) 0.0455(12) Uani 1 1 d . . . . .
O8 O 1.1749(4) -0.9560(4) 0.7584(4) 0.0742(18) Uani 1 1 d . . . . .
H1W H 1.135780 -0.953527 0.795795 0.089 Uiso 1 1 d R U . . .
H2W H 1.151720 -0.946607 0.717685 0.089 Uiso 1 1 d R U . . .
O9 O 1.3154(3) -0.9867(3) 0.6113(3) 0.0379(10) Uani 1 1 d . . . . .
O10 O 1.2344(3) -0.9631(3) 0.5179(3) 0.0475(12) Uani 1 1 d . . . . .
O11 O 1.3497(3) -1.8981(3) 0.7190(3) 0.0400(11) Uani 1 1 d . . . . .
O12 O 1.2448(3) -1.7776(3) 0.6326(3) 0.0428(11) Uani 1 1 d . . . . .
O13 O 2.0612(3) -1.8242(4) 0.6099(4) 0.0650(17) Uani 1 1 d . . . . .
O14 O 2.0598(3) -1.6878(4) 0.5374(4) 0.0710(18) Uani 1 1 d . . . . .
N1 N 1.4268(3) -1.3071(4) 1.0195(3) 0.0388(13) Uani 1 1 d . . . . .
N2 N 1.2474(4) -1.7472(4) 1.4420(3) 0.0371(12) Uani 1 1 d . . . . .
N3 N 1.5614(4) -1.0002(4) 0.6625(4) 0.0448(14) Uani 1 1 d . . . . .
C1 C 1.3962(6) -1.2883(5) 1.0878(5) 0.056(2) Uani 1 1 d . . . . .
H1A H 1.398461 -1.235173 1.092239 0.067 Uiso 1 1 calc R U . . .
C2 C 1.3611(6) -1.3425(6) 1.1526(5) 0.063(2) Uani 1 1 d . . . . .
H2A H 1.338987 -1.325330 1.199841 0.076 Uiso 1 1 calc R U . . .
C3 C 1.3576(4) -1.4221(5) 1.1500(4) 0.0403(16) Uani 1 1 d . . . . .
C4 C 1.3885(4) -1.4409(5) 1.0776(4) 0.0409(16) Uani 1 1 d . . . . .
H4A H 1.385877 -1.492620 1.070864 0.049 Uiso 1 1 calc R U . . .
C5 C 1.4228(5) -1.3832(5) 1.0162(5) 0.0470(18) Uani 1 1 d . . . . .
H5A H 1.445299 -1.398247 0.968001 0.056 Uiso 1 1 calc R U . . .
C6 C 1.3223(5) -1.4818(5) 1.2195(4) 0.0445(17) Uani 1 1 d . . . . .
H6A H 1.288946 -1.455981 1.260701 0.053 Uiso 1 1 calc R U . . .
C7 C 1.3326(4) -1.5690(5) 1.2302(4) 0.0389(15) Uani 1 1 d . . . . .
H7A H 1.363330 -1.594059 1.188017 0.047 Uiso 1 1 calc R U . . .
C8 C 1.3004(4) -1.6292(5) 1.3017(4) 0.0369(15) Uani 1 1 d . . . . .
C9 C 1.2408(5) -1.5940(5) 1.3594(4) 0.0435(17) Uani 1 1 d . . . . .
H9A H 1.216815 -1.528296 1.351918 0.052 Uiso 1 1 calc R U . . .
C10 C 1.2161(5) -1.6548(5) 1.4281(5) 0.0456(17) Uani 1 1 d . . . . .
H10A H 1.174919 -1.629130 1.466878 0.055 Uiso 1 1 calc R U . . .
C11 C 1.3026(5) -1.7803(5) 1.3841(5) 0.0463(17) Uani 1 1 d . . . . .
H11A H 1.323293 -1.845582 1.391647 0.056 Uiso 1 1 calc R U . . .
C12 C 1.3304(5) -1.7252(5) 1.3153(5) 0.0460(17) Uani 1 1 d . . . . .
H12A H 1.370172 -1.752397 1.276723 0.055 Uiso 1 1 calc R U . . .
C13 C 1.3895(4) -1.0448(4) 0.9183(4) 0.0364(15) Uani 1 1 d . . . . .
C14 C 1.3390(4) -0.9438(4) 0.9145(4) 0.0356(14) Uani 1 1 d . . . . .
C15 C 1.3810(4) -0.8994(5) 0.9334(5) 0.0437(17) Uani 1 1 d . . . . .
H15A H 1.440441 -0.935481 0.952682 0.052 Uiso 1 1 calc R U . . .
C16 C 1.3375(4) -0.8048(5) 0.9244(5) 0.0422(17) Uani 1 1 d . . . . .
H16A H 1.367067 -0.776249 0.937791 0.051 Uiso 1 1 calc R U . . .
C17 C 1.2495(4) -0.7492(4) 0.8954(4) 0.0304(13) Uani 1 1 d . . . . .
C18 C 1.2072(4) -0.7948(4) 0.8800(4) 0.0377(15) Uani 1 1 d . . . . .
H18A H 1.146841 -0.759567 0.862958 0.045 Uiso 1 1 calc R U . . .
C19 C 1.2513(4) -0.8907(5) 0.8890(4) 0.0402(16) Uani 1 1 d . . . . .
H19A H 1.221081 -0.919990 0.877690 0.048 Uiso 1 1 calc R U . . .
C20 C 1.3767(4) -0.2473(4) 0.8028(4) 0.0318(13) Uani 1 1 d . . . . .
C21 C 1.3403(4) -0.3140(4) 0.8023(4) 0.0327(14) Uani 1 1 d . . . . .
C22 C 1.3839(4) -0.4115(4) 0.8400(4) 0.0373(15) Uani 1 1 d . . . . .
H22A H 1.442573 -0.438549 0.859422 0.045 Uiso 1 1 calc R U . . .
C23 C 1.3431(4) -0.4697(4) 0.8497(4) 0.0388(15) Uani 1 1 d . . . . .
H23A H 1.374423 -0.536359 0.875742 0.047 Uiso 1 1 calc R U . . .
C24 C 1.2578(4) -0.4337(4) 0.8225(4) 0.0355(14) Uani 1 1 d . . . . .
C25 C 1.2180(4) -0.3350(5) 0.7772(5) 0.0447(17) Uani 1 1 d . . . . .
H25A H 1.162051 -0.308388 0.752965 0.054 Uiso 1 1 calc R U . . .
C26 C 1.2587(5) -0.2770(5) 0.7678(4) 0.0416(16) Uani 1 1 d . . . . .
H26A H 1.230645 -0.211158 0.737448 0.050 Uiso 1 1 calc R U . . .
C27 C 0.6696(4) -0.3239(4) 0.9078(4) 0.0298(13) Uani 1 1 d . . . . .
C28 C 0.7727(4) -0.3713(4) 0.9013(4) 0.0316(13) Uani 1 1 d . . . . .
C29 C 0.8205(4) -0.4642(5) 0.9469(4) 0.0430(17) Uani 1 1 d . . . . .
H29A H 0.788782 -0.499534 0.983334 0.052 Uiso 1 1 calc R U . . .
C30 C 0.9132(4) -0.5075(5) 0.9413(4) 0.0449(17) Uani 1 1 d . . . . .
H30A H 0.944496 -0.571778 0.974393 0.054 Uiso 1 1 calc R U . . .
C31 C 0.9612(4) -0.4583(4) 0.8879(4) 0.0308(13) Uani 1 1 d . . . . .
C32 C 0.9136(4) -0.3629(5) 0.8416(5) 0.0472(18) Uani 1 1 d . . . . .
H32A H 0.945350 -0.327595 0.805059 0.057 Uiso 1 1 calc R U . . .
C33 C 0.8214(4) -0.3203(4) 0.8490(5) 0.0449(18) Uani 1 1 d . . . . .
H33A H 0.789850 -0.255166 0.818081 0.054 Uiso 1 1 calc R U . . .
C34 C 1.2019(4) -0.6454(4) 0.8816(4) 0.0332(14) Uani 1 1 d . . . . .
C35 C 1.2505(4) -0.5898(4) 0.8560(4) 0.0344(14) Uani 1 1 d . . . . .
H35A H 1.314255 -0.618908 0.848146 0.041 Uiso 1 1 calc R U . . .
C36 C 1.2062(4) -0.4917(5) 0.8418(4) 0.0351(14) Uani 1 1 d . . . . .
C37 C 1.1117(4) -0.4516(4) 0.8530(4) 0.0357(15) Uani 1 1 d . . . . .
H37A H 1.080782 -0.385145 0.843390 0.043 Uiso 1 1 calc R U . . .
C38 C 1.0619(4) -0.5043(4) 0.8772(4) 0.0314(13) Uani 1 1 d . . . . .
C39 C 1.1088(4) -0.6018(4) 0.8916(4) 0.0325(14) Uani 1 1 d . . . . .
H39A H 1.075864 -0.639507 0.908721 0.039 Uiso 1 1 calc R U . . .
C40 C 1.5435(4) -1.0597(5) 0.7315(5) 0.0457(17) Uani 1 1 d . . . . .
H40A H 1.575560 -1.077400 0.777149 0.055 Uiso 1 1 calc R U . . .
C41 C 1.5127(6) -0.9647(7) 0.5901(5) 0.063(2) Uani 1 1 d . . . . .
H41A H 1.535024 -0.922127 0.545687 0.095 Uiso 1 1 calc R U . . .
H41B H 1.522024 -1.018225 0.575081 0.095 Uiso 1 1 calc R U . . .
H41C H 1.448140 -0.929671 0.600828 0.095 Uiso 1 1 calc R U . . .
C42 C 1.6322(6) -0.9702(6) 0.6571(6) 0.065(2) Uani 1 1 d . . . . .
H42A H 1.635963 -0.926728 0.602158 0.098 Uiso 1 1 calc R U . . .
H42B H 1.617805 -0.937567 0.695987 0.098 Uiso 1 1 calc R U . . .
H42C H 1.690226 -1.026056 0.669423 0.098 Uiso 1 1 calc R U . . .
C43 C 1.2945(4) -1.0181(4) 0.5683(4) 0.0318(14) Uani 1 1 d . . . . .
C44 C 1.3448(4) -1.1211(4) 0.5757(4) 0.0291(13) Uani 1 1 d . . . . .
C45 C 1.4272(4) -1.1772(4) 0.6130(4) 0.0348(14) Uani 1 1 d . . . . .
H45A H 1.452199 -1.149939 0.633416 0.042 Uiso 1 1 calc R U . . .
C46 C 1.4728(4) -1.2720(4) 0.6204(4) 0.0348(14) Uani 1 1 d . . . . .
H46A H 1.528929 -1.309196 0.646100 0.042 Uiso 1 1 calc R U . . .
C47 C 1.4381(4) -1.3144(4) 0.5910(4) 0.0305(13) Uani 1 1 d . . . . .
C48 C 1.3558(4) -1.2585(4) 0.5543(4) 0.0397(15) Uani 1 1 d . . . . .
H48A H 1.330466 -1.286128 0.534647 0.048 Uiso 1 1 calc R U . . .
C49 C 1.3095(4) -1.1623(4) 0.5459(4) 0.0374(15) Uani 1 1 d . . . . .
H49A H 1.253673 -1.124733 0.519664 0.045 Uiso 1 1 calc R U . . .
C50 C 1.3110(4) -1.8125(4) 0.6754(4) 0.0318(14) Uani 1 1 d . . . . .
C51 C 1.3488(4) -1.7467(4) 0.6736(4) 0.0325(14) Uani 1 1 d . . . . .
C52 C 1.4272(4) -1.7829(4) 0.7140(4) 0.0395(15) Uani 1 1 d . . . . .
H52A H 1.452094 -1.847440 0.748534 0.047 Uiso 1 1 calc R U . . .
C53 C 1.4688(4) -1.7252(5) 0.7040(4) 0.0423(16) Uani 1 1 d . . . . .
H53A H 1.522861 -1.751352 0.731032 0.051 Uiso 1 1 calc R U . . .
C54 C 1.4338(4) -1.6306(4) 0.6559(4) 0.0328(14) Uani 1 1 d . . . . .
C55 C 1.3512(4) -1.5934(5) 0.6216(5) 0.0456(18) Uani 1 1 d . . . . .
H55A H 1.323197 -1.527516 0.591172 0.055 Uiso 1 1 calc R U . . .
C56 C 1.3096(4) -1.6509(4) 0.6312(4) 0.0405(16) Uani 1 1 d . . . . .
H56A H 1.252831 -1.623761 0.608150 0.049 Uiso 1 1 calc R U . . .
C57 C 2.0202(4) -1.7369(5) 0.5783(4) 0.0424(16) Uani 1 1 d . . . . .
C58 C 1.9177(4) -1.6907(5) 0.5873(4) 0.0396(16) Uani 1 1 d . . . . .
C59 C 1.8720(4) -1.7423(6) 0.6364(5) 0.054(2) Uani 1 1 d . . . . .
H59A H 1.904991 -1.807701 0.665678 0.065 Uiso 1 1 calc R U . . .
C60 C 1.7776(4) -1.7018(5) 0.6453(5) 0.0417(16) Uani 1 1 d . . . . .
H60A H 1.747189 -1.739194 0.680731 0.050 Uiso 1 1 calc R U . . .
C61 C 1.7284(4) -1.6056(4) 0.6012(4) 0.0350(14) Uani 1 1 d . . . . .
C62 C 1.7765(4) -1.5539(5) 0.5520(4) 0.0389(15) Uani 1 1 d . . . . .
H62A H 1.744423 -1.488509 0.522010 0.047 Uiso 1 1 calc R U . . .
C63 C 1.8707(4) -1.5950(5) 0.5452(4) 0.0411(16) Uani 1 1 d . . . . .
H63A H 1.902063 -1.557758 0.511979 0.049 Uiso 1 1 calc R U . . .
C64 C 1.4867(4) -1.4176(4) 0.6028(4) 0.0309(13) Uani 1 1 d . . . . .
C65 C 1.4380(4) -1.4737(4) 0.6241(4) 0.0320(14) Uani 1 1 d . . . . .
H65A H 1.373963 -1.444995 0.629564 0.038 Uiso 1 1 calc R U . . .
C66 C 1.4841(4) -1.5714(4) 0.6370(4) 0.0310(14) Uani 1 1 d . . . . .
C67 C 1.5770(4) -1.6129(4) 0.6286(4) 0.0356(14) Uani 1 1 d . . . . .
H67A H 1.607651 -1.679004 0.636658 0.043 Uiso 1 1 calc R U . . .
C68 C 1.6275(4) -1.5588(4) 0.6083(4) 0.0317(13) Uani 1 1 d . . . . .
C69 C 1.5798(4) -1.4618(4) 0.5956(4) 0.0340(14) Uani 1 1 d . . . . .
H69A H 1.612665 -1.424336 0.581250 0.041 Uiso 1 1 calc R U . . .

loop_
_atom_site_aniso_label
_atom_site_aniso_U_11
_atom_site_aniso_U_22
_atom_site_aniso_U_33
_atom_site_aniso_U_23
_atom_site_aniso_U_13
_atom_site_aniso_U_12
Cd1 0.0206(2) 0.0225(2) 0.0526(3) -0.0157(2) -0.00079(19) -0.00662(16)
Cd2 0.0372(3) 0.0199(2) 0.0525(3) -0.0073(2) -0.0108(2) -0.01233(19)
Cd3 0.0247(2) 0.0260(2) 0.0624(3) -0.0170(2) -0.0062(2) -0.00347(18)
O1 0.043(2) 0.021(2) 0.047(3) -0.012(2) -0.003(2) -0.0104(19)
O2 0.035(3) 0.031(3) 0.090(4) -0.031(3) -0.015(3) -0.002(2)
O3 0.024(2) 0.025(2) 0.051(3) -0.0116(19) -0.0001(19) -0.0137(17)
O4 0.042(3) 0.024(2) 0.062(3) -0.010(2) -0.006(2) -0.015(2)
O5 0.024(2) 0.041(3) 0.074(4) -0.009(3) 0.006(2) -0.011(2)
O6 0.021(2) 0.032(3) 0.080(4) -0.016(2) 0.003(2) -0.0057(19)
O7 0.028(2) 0.034(3) 0.073(3) -0.018(2) 0.000(2) -0.013(2)
O8 0.041(3) 0.070(4) 0.117(5) -0.036(4) -0.013(3) -0.021(3)
O9 0.043(3) 0.024(2) 0.046(3) -0.010(2) -0.011(2) -0.0109(19)
O10 0.041(3) 0.032(3) 0.065(3) -0.018(2) -0.015(2) -0.005(2)
O11 0.045(3) 0.022(2) 0.054(3) -0.011(2) -0.003(2) -0.0163(19)
O12 0.032(2) 0.035(3) 0.068(3) -0.020(2) -0.007(2) -0.016(2)
O13 0.026(2) 0.041(3) 0.104(5) -0.021(3) 0.012(3) -0.005(2)
O14 0.023(2) 0.070(4) 0.093(4) -0.003(3) -0.001(3) -0.020(3)
N1 0.031(3) 0.031(3) 0.049(3) -0.019(3) 0.005(2) -0.008(2)
N2 0.036(3) 0.030(3) 0.044(3) -0.015(2) 0.002(2) -0.012(2)
N3 0.041(3) 0.038(3) 0.057(4) -0.017(3) 0.009(3) -0.022(3)
C1 0.069(5) 0.042(4) 0.069(5) -0.027(4) 0.007(4) -0.031(4)
C2 0.090(6) 0.054(5) 0.055(5) -0.028(4) 0.028(5) -0.044(5)
C3 0.038(3) 0.029(3) 0.050(4) -0.015(3) 0.008(3) -0.013(3)
C4 0.038(3) 0.032(4) 0.054(4) -0.018(3) 0.005(3) -0.016(3)
C5 0.057(4) 0.036(4) 0.049(4) -0.023(3) 0.010(3) -0.018(3)
C6 0.039(4) 0.050(4) 0.046(4) -0.020(3) 0.009(3) -0.022(3)
C7 0.035(3) 0.038(4) 0.043(4) -0.019(3) 0.003(3) -0.012(3)
C8 0.028(3) 0.040(4) 0.047(4) -0.020(3) 0.001(3) -0.014(3)
C9 0.042(4) 0.031(4) 0.056(5) -0.021(3) 0.007(3) -0.012(3)
C10 0.040(4) 0.033(4) 0.060(5) -0.023(3) 0.013(3) -0.013(3)
C11 0.051(4) 0.029(4) 0.058(5) -0.019(3) 0.000(4) -0.013(3)
C12 0.047(4) 0.031(4) 0.053(4) -0.019(3) 0.007(3) -0.011(3)
C13 0.031(3) 0.029(3) 0.055(4) -0.022(3) 0.008(3) -0.015(3)
C14 0.035(3) 0.026(3) 0.044(4) -0.014(3) 0.001(3) -0.011(3)
C15 0.027(3) 0.032(3) 0.076(5) -0.028(4) -0.013(3) -0.002(3)
C16 0.025(3) 0.031(3) 0.078(5) -0.025(3) -0.008(3) -0.009(3)
C17 0.024(3) 0.020(3) 0.050(4) -0.016(3) 0.001(3) -0.010(2)
C18 0.023(3) 0.026(3) 0.068(5) -0.025(3) -0.007(3) -0.005(2)
C19 0.032(3) 0.035(4) 0.065(5) -0.027(3) -0.002(3) -0.015(3)
C20 0.036(3) 0.026(3) 0.032(3) -0.007(3) 0.003(3) -0.017(3)
C21 0.029(3) 0.024(3) 0.045(4) -0.009(3) -0.003(3) -0.012(2)
C22 0.027(3) 0.021(3) 0.061(4) -0.014(3) -0.006(3) -0.007(2)
C23 0.025(3) 0.026(3) 0.062(5) -0.017(3) -0.001(3) -0.007(2)
C24 0.024(3) 0.024(3) 0.056(4) -0.013(3) -0.005(3) -0.007(2)
C25 0.034(3) 0.030(3) 0.068(5) -0.005(3) -0.014(3) -0.016(3)
C26 0.044(4) 0.022(3) 0.055(4) -0.003(3) -0.013(3) -0.015(3)
C27 0.019(3) 0.039(4) 0.035(3) -0.018(3) 0.002(2) -0.012(3)
C28 0.017(3) 0.032(3) 0.045(4) -0.017(3) 0.001(2) -0.007(2)
C29 0.027(3) 0.034(4) 0.058(5) -0.008(3) 0.002(3) -0.013(3)
C30 0.026(3) 0.035(4) 0.055(4) -0.007(3) -0.001(3) -0.004(3)
C31 0.021(3) 0.024(3) 0.049(4) -0.016(3) 0.000(3) -0.009(2)
C32 0.029(3) 0.026(3) 0.078(5) -0.013(3) 0.007(3) -0.012(3)
C33 0.031(3) 0.014(3) 0.082(5) -0.010(3) 0.003(3) -0.012(2)
C34 0.024(3) 0.027(3) 0.054(4) -0.020(3) 0.000(3) -0.010(2)
C35 0.020(3) 0.025(3) 0.060(4) -0.020(3) 0.000(3) -0.007(2)
C36 0.019(3) 0.036(3) 0.049(4) -0.014(3) -0.003(3) -0.010(2)
C37 0.023(3) 0.026(3) 0.059(4) -0.020(3) -0.003(3) -0.006(2)
C38 0.020(3) 0.027(3) 0.048(4) -0.014(3) 0.003(3) -0.010(2)
C39 0.022(3) 0.027(3) 0.055(4) -0.019(3) -0.003(3) -0.011(2)
C40 0.033(3) 0.036(4) 0.067(5) -0.021(4) 0.007(3) -0.015(3)
C41 0.053(5) 0.075(6) 0.057(5) -0.026(5) 0.010(4) -0.026(4)
C42 0.063(5) 0.065(6) 0.087(6) -0.030(5) 0.019(5) -0.048(5)
C43 0.023(3) 0.023(3) 0.039(4) -0.005(3) 0.002(3) -0.007(2)
C44 0.026(3) 0.027(3) 0.031(3) -0.008(3) 0.001(2) -0.012(2)
C45 0.028(3) 0.027(3) 0.055(4) -0.019(3) -0.001(3) -0.013(3)
C46 0.025(3) 0.028(3) 0.052(4) -0.014(3) -0.005(3) -0.011(2)
C47 0.023(3) 0.027(3) 0.042(4) -0.013(3) 0.002(3) -0.011(2)
C48 0.037(3) 0.029(3) 0.057(4) -0.017(3) -0.005(3) -0.013(3)
C49 0.033(3) 0.022(3) 0.051(4) -0.004(3) -0.012(3) -0.010(3)
C50 0.031(3) 0.020(3) 0.049(4) -0.017(3) 0.007(3) -0.013(2)
C51 0.029(3) 0.023(3) 0.047(4) -0.013(3) 0.001(3) -0.012(2)
C52 0.035(3) 0.025(3) 0.054(4) -0.005(3) -0.008(3) -0.014(3)
C53 0.036(3) 0.028(3) 0.061(5) -0.009(3) -0.015(3) -0.012(3)
C54 0.025(3) 0.018(3) 0.057(4) -0.010(3) 0.002(3) -0.013(2)
C55 0.037(4) 0.025(3) 0.073(5) -0.004(3) -0.010(3) -0.018(3)
C56 0.030(3) 0.020(3) 0.069(5) -0.004(3) -0.011(3) -0.014(3)
C57 0.024(3) 0.054(5) 0.043(4) -0.018(3) 0.002(3) -0.012(3)
C58 0.021(3) 0.046(4) 0.047(4) -0.021(3) 0.001(3) -0.006(3)
C59 0.019(3) 0.052(5) 0.083(6) -0.027(4) 0.001(3) -0.007(3)
C60 0.021(3) 0.037(4) 0.061(5) -0.016(3) 0.001(3) -0.009(3)
C61 0.024(3) 0.030(3) 0.049(4) -0.018(3) 0.003(3) -0.008(2)
C62 0.028(3) 0.032(3) 0.058(4) -0.017(3) 0.002(3) -0.015(3)
C63 0.026(3) 0.045(4) 0.052(4) -0.018(3) 0.003(3) -0.016(3)
C64 0.025(3) 0.023(3) 0.046(4) -0.011(3) 0.000(3) -0.013(2)
C65 0.019(3) 0.026(3) 0.050(4) -0.013(3) 0.000(3) -0.010(2)
C66 0.029(3) 0.017(3) 0.052(4) -0.010(3) 0.003(3) -0.017(2)
C67 0.028(3) 0.021(3) 0.055(4) -0.016(3) 0.000(3) -0.006(2)
C68 0.022(3) 0.030(3) 0.046(4) -0.017(3) 0.002(3) -0.011(2)
C69 0.024(3) 0.024(3) 0.056(4) -0.015(3) 0.003(3) -0.013(2)

loop_
_atom_type_symbol
_atom_type_description
_atom_type_scat_dispersion_real
_atom_type_scat_dispersion_imag
_atom_type_scat_source
C C 0.0033 0.0016 'International Tables Vol C Tables 4.2.6.8 and 6.1.1.4'
H H 0.0000 0.0000 'International Tables Vol C Tables 4.2.6.8 and 6.1.1.4'
N N 0.0061 0.0033 'International Tables Vol C Tables 4.2.6.8 and 6.1.1.4'
O O 0.0106 0.0060 'International Tables Vol C Tables 4.2.6.8 and 6.1.1.4'
Cd Cd -0.8075 1.2024 'International Tables Vol C Tables 4.2.6.8 and 6.1.1.4'

loop_
_geom_angle_atom_site_label_1
_geom_angle_atom_site_label_2
_geom_angle_atom_site_label_3
_geom_angle
_geom_angle_site_symmetry_1
_geom_angle_site_symmetry_3
_geom_angle_publ_flag
O3 Cd1 O6 109.35(17) 1_545 1_645 ?
O3 Cd1 N1 88.29(18) 1_545 . ?
O6 Cd1 N1 132.05(18) 1_645 . ?
O3 Cd1 O1 98.23(15) 1_545 . ?
O6 Cd1 O1 124.60(16) 1_645 . ?
N1 Cd1 O1 94.58(16) . . ?
O3 Cd1 O2 152.15(15) 1_545 . ?
O6 Cd1 O2 88.10(17) 1_645 . ?
N1 Cd1 O2 95.93(19) . . ?
O1 Cd1 O2 54.05(15) . . ?
O3 Cd1 O5 90.23(17) 1_545 1_645 ?
O6 Cd1 O5 54.75(16) 1_645 1_645 ?
N1 Cd1 O5 82.02(17) . 1_645 ?
O1 Cd1 O5 170.81(17) . 1_645 ?
O2 Cd1 O5 117.61(17) . 1_645 ?
O3 Cd1 C27 100.63(16) 1_545 1_645 ?
O6 Cd1 C27 27.68(17) 1_645 1_645 ?
N1 Cd1 C27 107.17(18) . 1_645 ?
O1 Cd1 C27 151.45(17) . 1_645 ?
O2 Cd1 C27 104.32(17) . 1_645 ?
O5 Cd1 C27 27.07(17) 1_645 1_645 ?
O3 Cd1 C13 125.49(18) 1_545 . ?
O6 Cd1 C13 105.47(17) 1_645 . ?
N1 Cd1 C13 98.23(18) . . ?
O1 Cd1 C13 27.58(17) . . ?
O2 Cd1 C13 26.66(17) . . ?
O5 Cd1 C13 144.3(2) 1_645 . ?
C27 Cd1 C13 127.72(18) 1_645 . ?
O4 Cd2 O11 173.72(17) 1_545 1_565 ?
O4 Cd2 O8 88.74(19) 1_545 . ?
O11 Cd2 O8 97.44(19) 1_565 . ?
O4 Cd2 O1 86.64(17) 1_545 . ?
O11 Cd2 O1 93.44(16) 1_565 . ?
O8 Cd2 O1 99.2(2) . . ?
O4 Cd2 O9 91.03(17) 1_545 . ?
O11 Cd2 O9 88.24(16) 1_565 . ?
O8 Cd2 O9 86.5(2) . . ?
O1 Cd2 O9 173.76(15) . . ?
O4 Cd2 O7 93.21(16) 1_545 . ?
O11 Cd2 O7 80.64(16) 1_565 . ?
O8 Cd2 O7 177.75(19) . . ?
O1 Cd2 O7 79.81(17) . . ?
O9 Cd2 O7 94.55(17) . . ?
O12 Cd3 O13 109.4(2) 1_565 1_465 ?
O12 Cd3 N2 91.36(18) 1_565 1_564 ?
O13 Cd3 N2 129.6(2) 1_465 1_564 ?
O12 Cd3 O9 93.45(16) 1_565 . ?
O13 Cd3 O9 114.40(18) 1_465 . ?
N2 Cd3 O9 109.25(17) 1_564 . ?
O12 Cd3 O10 147.50(16) 1_565 . ?
O13 Cd3 O10 92.18(19) 1_465 . ?
N2 Cd3 O10 93.05(18) 1_564 . ?
O9 Cd3 O10 54.82(15) . . ?
O12 Cd3 O14 88.8(2) 1_565 1_465 ?
O13 Cd3 O14 54.04(18) 1_465 1_465 ?
N2 Cd3 O14 82.34(18) 1_564 1_465 ?
O9 Cd3 O14 168.11(17) . 1_465 ?
O10 Cd3 O14 123.73(19) . 1_465 ?
O12 Cd3 C57 99.9(2) 1_565 1_465 ?
O13 Cd3 C57 27.2(2) 1_465 1_465 ?
N2 Cd3 C57 106.4(2) 1_564 1_465 ?
O9 Cd3 C57 141.5(2) . 1_465 ?
O10 Cd3 C57 109.6(2) . 1_465 ?
O14 Cd3 C57 26.9(2) 1_465 1_465 ?
O12 Cd3 C43 121.06(18) 1_565 . ?
O13 Cd3 C43 103.25(18) 1_465 . ?
N2 Cd3 C43 103.81(18) 1_564 . ?
O9 Cd3 C43 27.70(17) . . ?
O10 Cd3 C43 27.19(17) . . ?
O14 Cd3 C43 148.9(2) 1_465 . ?
C57 Cd3 C43 127.7(2) 1_465 . ?
C13 O1 Cd2 128.7(4) . . ?
C13 O1 Cd1 93.1(4) . . ?
Cd2 O1 Cd1 104.58(17) . . ?
C13 O2 Cd1 92.1(4) . . ?
C20 O3 Cd1 124.8(4) . 1_565 ?
C20 O4 Cd2 137.3(4) . 1_565 ?
C27 O5 Cd1 86.4(4) . 1_465 ?
C27 O6 Cd1 95.9(4) . 1_465 ?
C40 O7 Cd2 131.8(4) . . ?
Cd2 O8 H1W 135.6 . . ?
Cd2 O8 H2W 112.9 . . ?
H1W O8 H2W 107.7 . . ?
C43 O9 Cd3 94.0(3) . . ?
C43 O9 Cd2 136.3(4) . . ?
Cd3 O9 Cd2 108.01(18) . . ?
C43 O10 Cd3 90.5(4) . . ?
C50 O11 Cd2 135.2(4) . 1_545 ?
C50 O12 Cd3 133.5(4) . 1_545 ?
C57 O13 Cd3 97.0(4) . 1_645 ?
C57 O14 Cd3 87.5(4) . 1_645 ?
C1 N1 C5 116.6(6) . . ?
C1 N1 Cd1 126.7(5) . . ?
C5 N1 Cd1 116.7(4) . . ?
C10 N2 C11 116.9(6) . . ?
C10 N2 Cd3 115.9(4) . 1_546 ?
C11 N2 Cd3 127.3(4) . 1_546 ?
C40 N3 C41 121.2(6) . . ?
C40 N3 C42 120.7(7) . . ?
C41 N3 C42 118.1(7) . . ?
N1 C1 C2 122.7(7) . . ?
N1 C1 H1A 118.7 . . ?
C2 C1 H1A 118.7 . . ?
C1 C2 C3 121.1(7) . . ?
C1 C2 H2A 119.4 . . ?
C3 C2 H2A 119.4 . . ?
C2 C3 C4 116.0(6) . . ?
C2 C3 C6 121.6(7) . . ?
C4 C3 C6 122.3(6) . . ?
C5 C4 C3 118.8(6) . . ?
C5 C4 H4A 120.6 . . ?
C3 C4 H4A 120.6 . . ?
N1 C5 C4 124.7(7) . . ?
N1 C5 H5A 117.7 . . ?
C4 C5 H5A 117.7 . . ?
C7 C6 C3 126.3(7) . . ?
C7 C6 H6A 116.8 . . ?
C3 C6 H6A 116.8 . . ?
C6 C7 C8 125.5(6) . . ?
C6 C7 H7A 117.3 . . ?
C8 C7 H7A 117.3 . . ?
C9 C8 C12 116.9(6) . . ?
C9 C8 C7 122.0(6) . . ?
C12 C8 C7 121.1(6) . . ?
C8 C9 C10 119.9(6) . . ?
C8 C9 H9A 120.0 . . ?
C10 C9 H9A 120.0 . . ?
N2 C10 C9 122.9(6) . . ?
N2 C10 H10A 118.6 . . ?
C9 C10 H10A 118.6 . . ?
N2 C11 C12 123.6(6) . . ?
N2 C11 H11A 118.2 . . ?
C12 C11 H11A 118.2 . . ?
C11 C12 C8 119.7(6) . . ?
C11 C12 H12A 120.1 . . ?
C8 C12 H12A 120.1 . . ?
O2 C13 O1 119.9(6) . . ?
O2 C13 C14 121.3(6) . . ?
O1 C13 C14 118.8(6) . . ?
O2 C13 Cd1 61.3(3) . . ?
O1 C13 Cd1 59.3(3) . . ?
C14 C13 Cd1 172.9(5) . . ?
C19 C14 C15 118.6(6) . . ?
C19 C14 C13 120.9(6) . . ?
C15 C14 C13 120.5(6) . . ?
C16 C15 C14 120.9(6) . . ?
C16 C15 H15A 119.5 . . ?
C14 C15 H15A 119.5 . . ?
C15 C16 C17 120.9(6) . . ?
C15 C16 H16A 119.6 . . ?
C17 C16 H16A 119.6 . . ?
C18 C17 C16 117.7(5) . . ?
C18 C17 C34 120.1(5) . . ?
C16 C17 C34 122.2(5) . . ?
C19 C18 C17 121.4(6) . . ?
C19 C18 H18A 119.3 . . ?
C17 C18 H18A 119.3 . . ?
C14 C19 C18 120.5(6) . . ?
C14 C19 H19A 119.8 . . ?
C18 C19 H19A 119.8 . . ?
O3 C20 O4 126.2(6) . . ?
O3 C20 C21 118.7(5) . . ?
O4 C20 C21 115.0(5) . . ?
C26 C21 C22 118.7(6) . . ?
C26 C21 C20 119.6(5) . . ?
C22 C21 C20 121.5(5) . . ?
C23 C22 C21 120.7(6) . . ?
C23 C22 H22A 119.7 . . ?
C21 C22 H22A 119.7 . . ?
C22 C23 C24 121.8(6) . . ?
C22 C23 H23A 119.1 . . ?
C24 C23 H23A 119.1 . . ?
C23 C24 C25 116.5(6) . . ?
C23 C24 C36 123.4(6) . . ?
C25 C24 C36 120.1(5) . . ?
C26 C25 C24 121.3(6) . . ?
C26 C25 H25A 119.3 . . ?
C24 C25 H25A 119.3 . . ?
C25 C26 C21 120.5(6) . . ?
C25 C26 H26A 119.8 . . ?
C21 C26 H26A 119.8 . . ?
O5 C27 O6 122.9(5) . . ?
O5 C27 C28 119.8(6) . . ?
O6 C27 C28 117.3(5) . . ?
O5 C27 Cd1 66.5(3) . 1_465 ?
O6 C27 Cd1 56.4(3) . 1_465 ?
C28 C27 Cd1 173.5(4) . 1_465 ?
C29 C28 C33 117.9(5) . . ?
C29 C28 C27 121.3(6) . . ?
C33 C28 C27 120.9(5) . . ?
C28 C29 C30 121.7(6) . . ?
C28 C29 H29A 119.1 . . ?
C30 C29 H29A 119.1 . . ?
C29 C30 C31 120.5(6) . . ?
C29 C30 H30A 119.8 . . ?
C31 C30 H30A 119.8 . . ?
C30 C31 C32 118.6(5) . . ?
C30 C31 C38 122.1(5) . . ?
C32 C31 C38 119.2(5) . . ?
C33 C32 C31 120.1(6) . . ?
C33 C32 H32A 119.9 . . ?
C31 C32 H32A 119.9 . . ?
C32 C33 C28 121.1(6) . . ?
C32 C33 H33A 119.4 . . ?
C28 C33 H33A 119.4 . . ?
C39 C34 C35 119.0(5) . . ?
C39 C34 C17 120.6(5) . . ?
C35 C34 C17 120.3(5) . . ?
C34 C35 C36 120.8(5) . . ?
C34 C35 H35A 119.6 . . ?
C36 C35 H35A 119.6 . . ?
C35 C36 C37 117.6(6) . . ?
C35 C36 C24 121.2(5) . . ?
C37 C36 C24 121.0(6) . . ?
C38 C37 C36 123.0(6) . . ?
C38 C37 H37A 118.5 . . ?
C36 C37 H37A 118.5 . . ?
C37 C38 C39 117.5(5) . . ?
C37 C38 C31 121.1(5) . . ?
C39 C38 C31 121.4(5) . . ?
C34 C39 C38 122.1(5) . . ?
C34 C39 H39A 118.9 . . ?
C38 C39 H39A 118.9 . . ?
O7 C40 N3 126.5(8) . . ?
O7 C40 H40A 116.7 . . ?
N3 C40 H40A 116.7 . . ?
N3 C41 H41A 109.5 . . ?
N3 C41 H41B 109.5 . . ?
H41A C41 H41B 109.5 . . ?
N3 C41 H41C 109.5 . . ?
H41A C41 H41C 109.5 . . ?
H41B C41 H41C 109.5 . . ?
N3 C42 H42A 109.5 . . ?
N3 C42 H42B 109.5 . . ?
H42A C42 H42B 109.5 . . ?
N3 C42 H42C 109.5 . . ?
H42A C42 H42C 109.5 . . ?
H42B C42 H42C 109.5 . . ?
O10 C43 O9 120.4(6) . . ?
O10 C43 C44 119.8(6) . . ?
O9 C43 C44 119.8(5) . . ?
O10 C43 Cd3 62.3(3) . . ?
O9 C43 Cd3 58.3(3) . . ?
C44 C43 Cd3 176.5(4) . . ?
C45 C44 C49 118.9(5) . . ?
C45 C44 C43 120.6(5) . . ?
C49 C44 C43 120.5(5) . . ?
C46 C45 C44 120.4(6) . . ?
C46 C45 H45A 119.8 . . ?
C44 C45 H45A 119.8 . . ?
C45 C46 C47 121.3(6) . . ?
C45 C46 H46A 119.3 . . ?
C47 C46 H46A 119.3 . . ?
C48 C47 C46 118.1(6) . . ?
C48 C47 C64 121.6(5) . . ?
C46 C47 C64 120.2(5) . . ?
C47 C48 C49 121.0(6) . . ?
C47 C48 H48A 119.5 . . ?
C49 C48 H48A 119.5 . . ?
C44 C49 C48 120.2(6) . . ?
C44 C49 H49A 119.9 . . ?
C48 C49 H49A 119.9 . . ?
O12 C50 O11 125.9(5) . . ?
O12 C50 C51 117.4(5) . . ?
O11 C50 C51 116.6(6) . . ?
C56 C51 C52 118.2(6) . . ?
C56 C51 C50 121.8(6) . . ?
C52 C51 C50 120.0(5) . . ?
C53 C52 C51 120.2(6) . . ?
C53 C52 H52A 119.9 . . ?
C51 C52 H52A 119.9 . . ?
C52 C53 C54 121.7(6) . . ?
C52 C53 H53A 119.1 . . ?
C54 C53 H53A 119.1 . . ?
C53 C54 C55 117.3(5) . . ?
C53 C54 C66 121.7(6) . . ?
C55 C54 C66 120.8(5) . . ?
C56 C55 C54 121.0(6) . . ?
C56 C55 H55A 119.5 . . ?
C54 C55 H55A 119.5 . . ?
C51 C56 C55 121.1(6) . . ?
C51 C56 H56A 119.5 . . ?
C55 C56 H56A 119.5 . . ?
O14 C57 O13 121.4(6) . . ?
O14 C57 C58 119.3(7) . . ?
O13 C57 C58 119.2(6) . . ?
O14 C57 Cd3 65.6(4) . 1_645 ?
O13 C57 Cd3 55.8(3) . 1_645 ?
C58 C57 Cd3 174.5(5) . 1_645 ?
C59 C58 C63 119.7(6) . . ?
C59 C58 C57 120.7(6) . . ?
C63 C58 C57 119.6(6) . . ?
C58 C59 C60 122.0(7) . . ?
C58 C59 H59A 119.0 . . ?
C60 C59 H59A 119.0 . . ?
C59 C60 C61 119.3(7) . . ?
C59 C60 H60A 120.3 . . ?
C61 C60 H60A 120.3 . . ?
C62 C61 C60 117.8(6) . . ?
C62 C61 C68 120.7(6) . . ?
C60 C61 C68 121.5(6) . . ?
C61 C62 C63 122.0(6) . . ?
C61 C62 H62A 119.0 . . ?
C63 C62 H62A 119.0 . . ?
C58 C63 C62 119.2(6) . . ?
C58 C63 H63A 120.4 . . ?
C62 C63 H63A 120.4 . . ?
C69 C64 C65 118.4(5) . . ?
C69 C64 C47 121.5(5) . . ?
C65 C64 C47 120.1(5) . . ?
C66 C65 C64 120.0(5) . . ?
C66 C65 H65A 120.0 . . ?
C64 C65 H65A 120.0 . . ?
C67 C66 C65 120.0(5) . . ?
C67 C66 C54 119.2(5) . . ?
C65 C66 C54 120.8(5) . . ?
C66 C67 C68 121.2(5) . . ?
C66 C67 H67A 119.4 . . ?
C68 C67 H67A 119.4 . . ?
C69 C68 C67 117.6(5) . . ?
C69 C68 C61 122.1(5) . . ?
C67 C68 C61 120.4(5) . . ?
C64 C69 C68 122.8(5) . . ?
C64 C69 H69A 118.6 . . ?
C68 C69 H69A 118.6 . . ?

loop_
_geom_bond_atom_site_label_1
_geom_bond_atom_site_label_2
_geom_bond_distance
_geom_bond_site_symmetry_2
_geom_bond_publ_flag
Cd1 O3 2.262(4) 1_545 ?
Cd1 O6 2.264(4) 1_645 ?
Cd1 N1 2.332(6) . ?
Cd1 O1 2.374(4) . ?
Cd1 O2 2.418(5) . ?
Cd1 O5 2.485(5) 1_645 ?
Cd1 C27 2.705(5) 1_645 ?
Cd1 C13 2.756(6) . ?
Cd2 O4 2.154(4) 1_545 ?
Cd2 O11 2.178(4) 1_565 ?
Cd2 O8 2.282(5) . ?
Cd2 O1 2.304(5) . ?
Cd2 O9 2.342(5) . ?
Cd2 O7 2.382(4) . ?
Cd3 O12 2.225(5) 1_565 ?
Cd3 O13 2.244(5) 1_465 ?
Cd3 N2 2.325(5) 1_564 ?
Cd3 O9 2.332(4) . ?
Cd3 O10 2.423(5) . ?
Cd3 O14 2.454(5) 1_465 ?
Cd3 C57 2.692(6) 1_465 ?
Cd3 C43 2.735(6) . ?
O1 C13 1.278(8) . ?
O2 C13 1.237(8) . ?
O3 C20 1.250(7) . ?
O4 C20 1.271(7) . ?
O5 C27 1.233(7) . ?
O6 C27 1.263(7) . ?
O7 C40 1.228(8) . ?
O8 H1W 0.8300 . ?
O8 H2W 0.8301 . ?
O9 C43 1.274(8) . ?
O10 C43 1.250(7) . ?
O11 C50 1.257(7) . ?
O12 C50 1.255(8) . ?
O13 C57 1.239(9) . ?
O14 C57 1.218(9) . ?
N1 C1 1.325(9) . ?
N1 C5 1.343(9) . ?
N2 C10 1.328(8) . ?
N2 C11 1.346(9) . ?
N3 C40 1.331(9) . ?
N3 C41 1.454(10) . ?
N3 C42 1.465(9) . ?
C1 C2 1.379(11) . ?
C1 H1A 0.9500 . ?
C2 C3 1.392(10) . ?
C2 H2A 0.9500 . ?
C3 C4 1.395(10) . ?
C3 C6 1.470(9) . ?
C4 C5 1.376(10) . ?
C4 H4A 0.9500 . ?
C5 H5A 0.9500 . ?
C6 C7 1.337(10) . ?
C6 H6A 0.9500 . ?
C7 C8 1.466(9) . ?
C7 H7A 0.9500 . ?
C8 C9 1.383(9) . ?
C8 C12 1.387(9) . ?
C9 C10 1.385(10) . ?
C9 H9A 0.9500 . ?
C10 H10A 0.9500 . ?
C11 C12 1.362(10) . ?
C11 H11A 0.9500 . ?
C12 H12A 0.9500 . ?
C13 C14 1.490(8) . ?
C14 C19 1.384(9) . ?
C14 C15 1.405(9) . ?
C15 C16 1.369(9) . ?
C15 H15A 0.9500 . ?
C16 C17 1.410(8) . ?
C16 H16A 0.9500 . ?
C17 C18 1.392(8) . ?
C17 C34 1.488(8) . ?
C18 C19 1.388(8) . ?
C18 H18A 0.9500 . ?
C19 H19A 0.9500 . ?
C20 C21 1.516(8) . ?
C21 C26 1.382(9) . ?
C21 C22 1.385(8) . ?
C22 C23 1.379(9) . ?
C22 H22A 0.9500 . ?
C23 C24 1.383(8) . ?
C23 H23A 0.9500 . ?
C24 C25 1.420(9) . ?
C24 C36 1.488(8) . ?
C25 C26 1.376(9) . ?
C25 H25A 0.9500 . ?
C26 H26A 0.9500 . ?
C27 C28 1.529(7) . ?
C28 C29 1.369(9) . ?
C28 C33 1.403(8) . ?
C29 C30 1.375(9) . ?
C29 H29A 0.9500 . ?
C30 C31 1.383(9) . ?
C30 H30A 0.9500 . ?
C31 C32 1.400(9) . ?
C31 C38 1.498(8) . ?
C32 C33 1.369(9) . ?
C32 H32A 0.9500 . ?
C33 H33A 0.9500 . ?
C34 C39 1.387(8) . ?
C34 C35 1.400(8) . ?
C35 C36 1.402(8) . ?
C35 H35A 0.9500 . ?
C36 C37 1.406(8) . ?
C37 C38 1.381(8) . ?
C37 H37A 0.9500 . ?
C38 C39 1.394(8) . ?
C39 H39A 0.9500 . ?
C40 H40A 0.9500 . ?
C41 H41A 0.9800 . ?
C41 H41B 0.9800 . ?
C41 H41C 0.9800 . ?
C42 H42A 0.9800 . ?
C42 H42B 0.9800 . ?
C42 H42C 0.9800 . ?
C43 C44 1.502(8) . ?
C44 C45 1.392(8) . ?
C44 C49 1.393(9) . ?
C45 C46 1.380(8) . ?
C45 H45A 0.9500 . ?
C46 C47 1.399(8) . ?
C46 H46A 0.9500 . ?
C47 C48 1.387(9) . ?
C47 C64 1.487(8) . ?
C48 C49 1.397(9) . ?
C48 H48A 0.9500 . ?
C49 H49A 0.9500 . ?
C50 C51 1.501(8) . ?
C51 C56 1.373(8) . ?
C51 C52 1.396(9) . ?
C52 C53 1.379(9) . ?
C52 H52A 0.9500 . ?
C53 C54 1.380(9) . ?
C53 H53A 0.9500 . ?
C54 C55 1.397(9) . ?
C54 C66 1.488(7) . ?
C55 C56 1.380(8) . ?
C55 H55A 0.9500 . ?
C56 H56A 0.9500 . ?
C57 C58 1.522(8) . ?
C58 C59 1.356(10) . ?
C58 C63 1.384(10) . ?
C59 C60 1.403(9) . ?
C59 H59A 0.9500 . ?
C60 C61 1.404(9) . ?
C60 H60A 0.9500 . ?
C61 C62 1.389(9) . ?
C61 C68 1.497(8) . ?
C62 C63 1.396(9) . ?
C62 H62A 0.9500 . ?
C63 H63A 0.9500 . ?
C64 C69 1.382(8) . ?
C64 C65 1.416(8) . ?
C65 C66 1.402(8) . ?
C65 H65A 0.9500 . ?
C66 C67 1.379(8) . ?
C67 C68 1.415(8) . ?
C67 H67A 0.9500 . ?
C68 C69 1.394(8) . ?
C69 H69A 0.9500 . ?

loop_
_publcif_info_exptl_table_extra_item
sin_theta_over_lambda_max

loop_
_publcif_info_exptl_table_header_item
?
